data_4130753
loop_
_publ_author_name
'Chen, Wenxin'
'Liu, Zheng'
'Tian, Jiaqi'
'Li, Jin'
'Ma, Jing'
'Cheng, Xu'
'Li, Guigen'

_publ_section_title
;
 Building Congested Ketone: Substituted Hantzsch Ester and Nitrile as
 Alkylation Reagents in Photoredox Catalysis.
;
_journal_issue 38
_journal_name_full 'Journal of the American Chemical Society'
_journal_page_first 12312
_journal_page_last 12315
_journal_paper_doi 10.1021/jacs.6b06379
_journal_volume 138
_journal_year 2016
_chemical_formula_sum 'C27 H28 N2 O7'
_chemical_formula_weight 492.51
_space_group_IT_number 14
_space_group_name_Hall '-P 2yn'
_space_group_name_H-M_alt 'P 1 21/n 1'
_symmetry_cell_setting monoclinic
_symmetry_space_group_name_H-M 'P 1 21/n 1'
_atom_sites_solution_hydrogens geom
_atom_sites_solution_primary direct
_atom_sites_solution_secondary difmap
_audit_creation_method SHELXL-97
_cell_angle_alpha 90.00
_cell_angle_beta 90.6790(10)
_cell_angle_gamma 90.00
_cell_formula_units_Z 4
_cell_length_a 9.3355(7)
_cell_length_b 24.913(2)
_cell_length_c 10.7218(8)
_cell_measurement_reflns_used 2188
_cell_measurement_temperature 298(2)
_cell_measurement_theta_max 20.789
_cell_measurement_theta_min 2.507
_cell_volume 2493.5(3)
_computing_cell_refinement 'Bruker SMART'
_computing_data_collection 'Bruker SMART'
_computing_data_reduction 'Bruker SAINT'
_computing_molecular_graphics 'Bruker SHELXTL'
_computing_publication_material 'Bruker SHELXTL'
_computing_structure_refinement 'SHELXL-97 (Sheldrick, 1997)'
_computing_structure_solution 'SHELXS-97 (Sheldrick, 1990)'
_diffrn_ambient_temperature 298(2)
_diffrn_measured_fraction_theta_full 0.997
_diffrn_measured_fraction_theta_max 0.997
_diffrn_measurement_device_type 'CCD area detector'
_diffrn_measurement_method 'phi and omega scans'
_diffrn_radiation_monochromator graphite
_diffrn_radiation_source 'fine-focus sealed tube'
_diffrn_radiation_type MoK\a
_diffrn_radiation_wavelength 0.71073
_diffrn_reflns_av_R_equivalents 0.0536
_diffrn_reflns_av_sigmaI/netI 0.0647
_diffrn_reflns_limit_h_max 10
_diffrn_reflns_limit_h_min -11
_diffrn_reflns_limit_k_max 29
_diffrn_reflns_limit_k_min -22
_diffrn_reflns_limit_l_max 12
_diffrn_reflns_limit_l_min -12
_diffrn_reflns_number 12501
_diffrn_reflns_theta_full 25.02
_diffrn_reflns_theta_max 25.02
_diffrn_reflns_theta_min 2.33
_exptl_absorpt_coefficient_mu 0.095
_exptl_absorpt_correction_T_max 0.9701
_exptl_absorpt_correction_T_min 0.9583
_exptl_absorpt_correction_type multi-scan
_exptl_absorpt_process_details sadabs
_exptl_crystal_colour yellow
_exptl_crystal_density_diffrn 1.312
_exptl_crystal_density_meas 1.312
_exptl_crystal_density_method 'not measured'
_exptl_crystal_description block
_exptl_crystal_F_000 1040
_exptl_crystal_size_max 0.45
_exptl_crystal_size_mid 0.40
_exptl_crystal_size_min 0.32
_refine_diff_density_max 0.226
_refine_diff_density_min -0.164
_refine_diff_density_rms 0.042
_refine_ls_extinction_coef 0.0034(7)
_refine_ls_extinction_expression Fc^*^=kFc[1+0.001xFc^2^\l^3^/sin(2\q)]^-1/4^
_refine_ls_extinction_method SHELXL
_refine_ls_goodness_of_fit_ref 1.072
_refine_ls_hydrogen_treatment mixed
_refine_ls_matrix_type full
_refine_ls_number_parameters 331
_refine_ls_number_reflns 4385
_refine_ls_number_restraints 0
_refine_ls_restrained_S_all 1.072
_refine_ls_R_factor_all 0.1185
_refine_ls_R_factor_gt 0.0523
_refine_ls_shift/su_max 0.000
_refine_ls_shift/su_mean 0.000
_refine_ls_structure_factor_coef Fsqd
_refine_ls_weighting_details 'calc w=1/[\s^2^(Fo^2^)+(0.0654P)^2^+0.0243P] where P=(Fo^2^+2Fc^2^)/3'
_refine_ls_weighting_scheme calc
_refine_ls_wR_factor_gt 0.1332
_refine_ls_wR_factor_ref 0.1550
_reflns_number_gt 2301
_reflns_number_total 4385
_reflns_threshold_expression >2sigma(I)
_cod_data_source_file ja6b06379_si_001.cif
_cod_data_source_block 150802e
_cod_depositor_comments
;
The following automatic conversions were performed:

data item '_symmetry_cell_setting' value 'Monoclinic' was changed to
'monoclinic' in accordance with the
/home/saulius/struct/COD-crude-data/automatic-downloads/DataCite-retrospective/ACS/depositions/lib/dictionaries/cif_core.dic
dictionary named 'cif_core.dic' version 2.4.2 last updated on
2011-04-26.

Automatic conversion script
Id: cif_fix_values 6909 2019-04-08 15:41:33Z antanas 
;
_cod_original_cell_volume 2493.4(3)
_cod_original_sg_symbol_H-M P2(1)/n
_cod_database_code 4130753

loop_
_symmetry_equiv_pos_as_xyz
'x, y, z'
'-x+1/2, y+1/2, -z+1/2'
'-x, -y, -z'
'x-1/2, -y-1/2, z-1/2'

loop_
_atom_site_label
_atom_site_type_symbol
_atom_site_fract_x
_atom_site_fract_y
_atom_site_fract_z
_atom_site_U_iso_or_equiv
_atom_site_adp_type
_atom_site_occupancy
_atom_site_symmetry_multiplicity
_atom_site_calc_flag
_atom_site_refinement_flags
N1 N 0.7225(3) 0.21702(12) 0.6141(2) 0.0584(7) Uani 1 1 d .
N2 N 0.3103(4) 0.10239(12) 0.5144(3) 0.0809(10) Uani 1 1 d .
O1 O 0.33202(19) 0.34117(7) 0.49966(16) 0.0440(5) Uani 1 1 d .
O2 O 0.1632(2) 0.29540(7) 0.3922(2) 0.0602(6) Uani 1 1 d .
O3 O 0.7635(3) 0.26236(10) 0.6361(2) 0.0769(8) Uani 1 1 d .
O4 O 0.7946(3) 0.17647(10) 0.6275(2) 0.0825(8) Uani 1 1 d .
O5 O 0.3696(4) 0.06592(10) 0.5674(3) 0.1262(13) Uani 1 1 d .
O6 O 0.1966(3) 0.09807(10) 0.4608(3) 0.1079(11) Uani 1 1 d .
O7 O 0.2254(2) 0.17434(8) 0.8001(2) 0.0652(7) Uani 1 1 d .
C1 C 0.2736(3) 0.29698(11) 0.4516(3) 0.0414(7) Uani 1 1 d .
C2 C 0.3619(3) 0.24939(10) 0.4843(2) 0.0385(7) Uani 1 1 d .
C3 C 0.4998(3) 0.25507(10) 0.5305(2) 0.0418(7) Uani 1 1 d .
H3 H 0.5414 0.2889 0.5369 0.050 Uiso 1 1 calc R
C4 C 0.5748(3) 0.21030(11) 0.5669(3) 0.0434(7) Uani 1 1 d .
C5 C 0.5160(4) 0.15963(12) 0.5622(3) 0.0545(8) Uani 1 1 d .
H5 H 0.5668 0.1296 0.5891 0.065 Uiso 1 1 calc R
C6 C 0.3792(4) 0.15556(11) 0.5161(3) 0.0534(8) Uani 1 1 d .
C7 C 0.3021(3) 0.19900(11) 0.4748(3) 0.0491(8) Uani 1 1 d .
H7 H 0.2107 0.1945 0.4410 0.059 Uiso 1 1 calc R
C8 C 0.2543(3) 0.39128(10) 0.4889(2) 0.0420(7) Uani 1 1 d .
H8 H 0.1515 0.3834 0.4880 0.050 Uiso 1 1 calc R
C9 C 0.2907(3) 0.42366(11) 0.6088(3) 0.0508(8) Uani 1 1 d .
C10 C 0.2014(4) 0.40190(11) 0.7237(3) 0.0574(9) Uani 1 1 d .
C11 C 0.2127(3) 0.34066(11) 0.7435(3) 0.0477(8) Uani 1 1 d .
C12 C 0.3285(3) 0.31681(12) 0.8057(3) 0.0538(8) Uani 1 1 d .
H12 H 0.4024 0.3386 0.8350 0.065 Uiso 1 1 calc R
C13 C 0.3378(3) 0.26205(11) 0.8258(3) 0.0478(8) Uani 1 1 d .
H13 H 0.4173 0.2476 0.8668 0.057 Uiso 1 1 calc R
C14 C 0.2291(3) 0.22905(11) 0.7848(3) 0.0471(8) Uani 1 1 d .
C15 C 0.1128(3) 0.25123(12) 0.7227(3) 0.0516(8) Uani 1 1 d .
H15 H 0.0392 0.2292 0.6940 0.062 Uiso 1 1 calc R
C16 C 0.1051(3) 0.30571(12) 0.7032(3) 0.0508(8) Uani 1 1 d .
H16 H 0.0255 0.3197 0.6616 0.061 Uiso 1 1 calc R
C17 C 0.2921(3) 0.41716(10) 0.3662(3) 0.0445(8) Uani 1 1 d .
C18 C 0.1895(4) 0.44608(12) 0.3009(3) 0.0585(9) Uani 1 1 d .
H18 H 0.0966 0.4484 0.3308 0.070 Uiso 1 1 calc R
C19 C 0.2252(5) 0.47159(13) 0.1913(3) 0.0722(11) Uani 1 1 d .
H19 H 0.1562 0.4915 0.1485 0.087 Uiso 1 1 calc R
C20 C 0.3602(5) 0.46804(14) 0.1450(3) 0.0731(11) Uani 1 1 d .
H20 H 0.3833 0.4859 0.0718 0.088 Uiso 1 1 calc R
C21 C 0.4610(4) 0.43824(14) 0.2063(3) 0.0683(10) Uani 1 1 d .
H21 H 0.5528 0.4352 0.1743 0.082 Uiso 1 1 calc R
C22 C 0.4265(4) 0.41252(12) 0.3165(3) 0.0547(8) Uani 1 1 d .
H22 H 0.4953 0.3918 0.3575 0.066 Uiso 1 1 calc R
C23 C 0.4518(4) 0.42107(12) 0.6344(3) 0.0656(10) Uani 1 1 d .
H23A H 0.5023 0.4314 0.5606 0.098 Uiso 1 1 calc R
H23B H 0.4780 0.3851 0.6573 0.098 Uiso 1 1 calc R
H23C H 0.4763 0.4451 0.7012 0.098 Uiso 1 1 calc R
C24 C 0.2525(4) 0.48312(11) 0.5835(3) 0.0706(11) Uani 1 1 d .
H24A H 0.2629 0.5033 0.6593 0.106 Uiso 1 1 calc R
H24B H 0.1553 0.4855 0.5538 0.106 Uiso 1 1 calc R
H24C H 0.3156 0.4974 0.5217 0.106 Uiso 1 1 calc R
C25 C 0.0424(4) 0.41748(14) 0.7079(4) 0.0899(13) Uani 1 1 d .
H25A H 0.0096 0.4077 0.6258 0.135 Uiso 1 1 calc R
H25B H 0.0320 0.4555 0.7192 0.135 Uiso 1 1 calc R
H25C H -0.0134 0.3989 0.7689 0.135 Uiso 1 1 calc R
C26 C 0.2523(5) 0.42921(13) 0.8471(3) 0.0900(13) Uani 1 1 d .
H26A H 0.1985 0.4152 0.9155 0.135 Uiso 1 1 calc R
H26B H 0.2376 0.4673 0.8412 0.135 Uiso 1 1 calc R
H26C H 0.3523 0.4220 0.8606 0.135 Uiso 1 1 calc R
C27 C 0.3338(4) 0.14979(12) 0.8740(3) 0.0742(11) Uani 1 1 d .
H27A H 0.4235 0.1517 0.8313 0.111 Uiso 1 1 calc R
H27B H 0.3094 0.1129 0.8883 0.111 Uiso 1 1 calc R
H27C H 0.3421 0.1682 0.9525 0.111 Uiso 1 1 calc R

loop_
_atom_site_aniso_label
_atom_site_aniso_U_11
_atom_site_aniso_U_22
_atom_site_aniso_U_33
_atom_site_aniso_U_23
_atom_site_aniso_U_13
_atom_site_aniso_U_12
N1 0.0551(19) 0.0637(19) 0.0562(17) 0.0104(15) -0.0052(14) 0.0074(16)
N2 0.087(3) 0.046(2) 0.110(3) -0.0141(19) 0.022(2) -0.0121(19)
O1 0.0462(13) 0.0335(11) 0.0523(12) -0.0029(9) -0.0055(10) 0.0002(9)
O2 0.0482(14) 0.0592(14) 0.0729(15) -0.0099(11) -0.0144(12) -0.0004(10)
O3 0.0659(17) 0.0655(16) 0.0987(19) 0.0092(14) -0.0256(14) -0.0100(13)
O4 0.0700(18) 0.0787(17) 0.0986(19) 0.0173(14) -0.0142(14) 0.0281(14)
O5 0.140(3) 0.0432(16) 0.195(3) 0.0268(19) 0.000(2) -0.0083(17)
O6 0.099(2) 0.0619(18) 0.163(3) -0.0194(17) 0.004(2) -0.0318(17)
O7 0.0609(16) 0.0465(13) 0.0879(17) 0.0112(11) -0.0098(13) -0.0088(11)
C1 0.0386(19) 0.0460(18) 0.0397(17) -0.0057(14) 0.0028(14) -0.0027(14)
C2 0.0385(18) 0.0374(16) 0.0398(17) -0.0038(13) 0.0038(14) -0.0013(13)
C3 0.047(2) 0.0380(16) 0.0401(17) -0.0008(13) 0.0020(15) -0.0006(14)
C4 0.0408(19) 0.0456(19) 0.0438(18) 0.0037(14) 0.0019(14) 0.0044(14)
C5 0.067(2) 0.0420(19) 0.0551(19) 0.0037(15) 0.0114(17) 0.0098(16)
C6 0.063(2) 0.0325(17) 0.065(2) -0.0077(15) 0.0154(17) -0.0071(16)
C7 0.0468(19) 0.0430(19) 0.058(2) -0.0115(15) 0.0063(15) -0.0085(15)
C8 0.0423(18) 0.0356(16) 0.0480(18) -0.0006(14) 0.0001(14) 0.0040(13)
C9 0.068(2) 0.0384(17) 0.0461(18) -0.0030(14) 0.0019(16) -0.0009(15)
C10 0.076(3) 0.0437(19) 0.053(2) 0.0000(15) 0.0087(18) 0.0091(17)
C11 0.053(2) 0.0492(18) 0.0412(17) 0.0000(15) 0.0065(15) 0.0035(15)
C12 0.052(2) 0.056(2) 0.053(2) -0.0011(16) -0.0047(16) -0.0081(16)
C13 0.045(2) 0.0502(19) 0.0485(19) 0.0052(14) -0.0036(15) -0.0001(15)
C14 0.047(2) 0.0461(19) 0.0487(19) 0.0015(15) 0.0054(15) -0.0022(15)
C15 0.039(2) 0.062(2) 0.055(2) 0.0021(16) 0.0013(15) -0.0050(15)
C16 0.044(2) 0.061(2) 0.0466(18) 0.0084(16) -0.0003(15) 0.0063(16)
C17 0.051(2) 0.0372(16) 0.0451(18) -0.0010(14) 0.0008(16) 0.0017(14)
C18 0.070(2) 0.055(2) 0.050(2) 0.0035(16) -0.0001(18) 0.0102(17)
C19 0.106(3) 0.054(2) 0.056(2) 0.0087(18) -0.009(2) 0.011(2)
C20 0.112(4) 0.062(2) 0.045(2) 0.0026(18) 0.007(2) -0.013(2)
C21 0.078(3) 0.069(2) 0.058(2) -0.0104(19) 0.015(2) -0.012(2)
C22 0.056(2) 0.053(2) 0.055(2) -0.0053(16) 0.0028(17) -0.0014(16)
C23 0.072(3) 0.063(2) 0.062(2) -0.0078(17) -0.0074(19) -0.0173(17)
C24 0.113(3) 0.0411(19) 0.058(2) -0.0046(16) 0.007(2) 0.0046(18)
C25 0.101(3) 0.078(3) 0.092(3) 0.012(2) 0.036(2) 0.035(2)
C26 0.156(4) 0.060(2) 0.055(2) -0.0123(18) 0.011(2) 0.003(2)
C27 0.073(3) 0.053(2) 0.096(3) 0.0090(19) -0.014(2) 0.0061(18)

loop_
_atom_type_symbol
_atom_type_description
_atom_type_scat_dispersion_real
_atom_type_scat_dispersion_imag
_atom_type_scat_source
C C 0.0033 0.0016 'International Tables Vol C Tables 4.2.6.8 and 6.1.1.4'
H H 0.0000 0.0000 'International Tables Vol C Tables 4.2.6.8 and 6.1.1.4'
N N 0.0061 0.0033 'International Tables Vol C Tables 4.2.6.8 and 6.1.1.4'
O O 0.0106 0.0060 'International Tables Vol C Tables 4.2.6.8 and 6.1.1.4'

loop_
_geom_angle_atom_site_label_1
_geom_angle_atom_site_label_2
_geom_angle_atom_site_label_3
_geom_angle
O3 N1 O4 125.0(3)
O3 N1 C4 117.7(3)
O4 N1 C4 117.3(3)
O5 N2 O6 123.7(3)
O5 N2 C6 118.4(4)
O6 N2 C6 117.9(3)
C1 O1 C8 118.7(2)
C14 O7 C27 118.4(2)
O2 C1 O1 125.2(3)
O2 C1 C2 124.6(3)
O1 C1 C2 110.2(2)
C7 C2 C3 119.7(2)
C7 C2 C1 119.1(3)
C3 C2 C1 121.1(2)
C4 C3 C2 119.3(2)
C4 C3 H3 120.4
C2 C3 H3 120.4
C3 C4 C5 122.2(3)
C3 C4 N1 118.6(3)
C5 C4 N1 119.2(3)
C6 C5 C4 116.8(3)
C6 C5 H5 121.6
C4 C5 H5 121.6
C5 C6 C7 122.9(3)
C5 C6 N2 118.5(3)
C7 C6 N2 118.6(3)
C6 C7 C2 119.0(3)
C6 C7 H7 120.5
C2 C7 H7 120.5
O1 C8 C17 108.4(2)
O1 C8 C9 106.1(2)
C17 C8 C9 116.7(2)
O1 C8 H8 108.5
C17 C8 H8 108.5
C9 C8 H8 108.5
C23 C9 C24 107.2(3)
C23 C9 C8 109.4(2)
C24 C9 C8 107.7(2)
C23 C9 C10 111.7(2)
C24 C9 C10 109.9(2)
C8 C9 C10 110.7(2)
C25 C10 C11 109.2(3)
C25 C10 C26 105.5(3)
C11 C10 C26 107.2(2)
C25 C10 C9 110.0(3)
C11 C10 C9 114.0(2)
C26 C10 C9 110.6(3)
C16 C11 C12 115.7(3)
C16 C11 C10 121.8(3)
C12 C11 C10 122.5(3)
C13 C12 C11 122.8(3)
C13 C12 H12 118.6
C11 C12 H12 118.6
C14 C13 C12 119.7(3)
C14 C13 H13 120.2
C12 C13 H13 120.2
O7 C14 C13 125.1(3)
O7 C14 C15 115.7(3)
C13 C14 C15 119.2(3)
C16 C15 C14 120.5(3)
C16 C15 H15 119.7
C14 C15 H15 119.7
C15 C16 C11 122.2(3)
C15 C16 H16 118.9
C11 C16 H16 118.9
C22 C17 C18 118.6(3)
C22 C17 C8 121.7(3)
C18 C17 C8 119.7(3)
C19 C18 C17 119.9(3)
C19 C18 H18 120.1
C17 C18 H18 120.1
C20 C19 C18 120.9(3)
C20 C19 H19 119.5
C18 C19 H19 119.5
C21 C20 C19 119.7(3)
C21 C20 H20 120.1
C19 C20 H20 120.1
C20 C21 C22 119.8(4)
C20 C21 H21 120.1
C22 C21 H21 120.1
C17 C22 C21 120.9(3)
C17 C22 H22 119.5
C21 C22 H22 119.5
C9 C23 H23A 109.5
C9 C23 H23B 109.5
H23A C23 H23B 109.5
C9 C23 H23C 109.5
H23A C23 H23C 109.5
H23B C23 H23C 109.5
C9 C24 H24A 109.5
C9 C24 H24B 109.5
H24A C24 H24B 109.5
C9 C24 H24C 109.5
H24A C24 H24C 109.5
H24B C24 H24C 109.5
C10 C25 H25A 109.5
C10 C25 H25B 109.5
H25A C25 H25B 109.5
C10 C25 H25C 109.5
H25A C25 H25C 109.5
H25B C25 H25C 109.5
C10 C26 H26A 109.5
C10 C26 H26B 109.5
H26A C26 H26B 109.5
C10 C26 H26C 109.5
H26A C26 H26C 109.5
H26B C26 H26C 109.5
O7 C27 H27A 109.5
O7 C27 H27B 109.5
H27A C27 H27B 109.5
O7 C27 H27C 109.5
H27A C27 H27C 109.5
H27B C27 H27C 109.5

loop_
_geom_bond_atom_site_label_1
_geom_bond_atom_site_label_2
_geom_bond_distance
N1 O3 1.215(3)
N1 O4 1.221(3)
N1 C4 1.472(4)
N2 O5 1.203(4)
N2 O6 1.206(4)
N2 C6 1.472(4)
O1 C1 1.330(3)
O1 C8 1.448(3)
O2 C1 1.206(3)
O7 C14 1.373(3)
O7 C27 1.417(3)
C1 C2 1.484(4)
C2 C7 1.377(3)
C2 C3 1.381(4)
C3 C4 1.371(3)
C3 H3 0.9300
C4 C5 1.377(4)
C5 C6 1.368(4)
C5 H5 0.9300
C6 C7 1.370(4)
C7 H7 0.9300
C8 C17 1.510(4)
C8 C9 1.552(4)
C8 H8 0.9800
C9 C23 1.526(4)
C9 C24 1.547(4)
C9 C10 1.591(4)
C10 C25 1.542(5)
C10 C11 1.544(4)
C10 C26 1.556(4)
C11 C16 1.394(4)
C11 C12 1.396(4)
C12 C13 1.384(4)
C12 H12 0.9300
C13 C14 1.374(4)
C13 H13 0.9300
C14 C15 1.381(4)
C15 C16 1.375(4)
C15 H15 0.9300
C16 H16 0.9300
C17 C22 1.374(4)
C17 C18 1.382(4)
C18 C19 1.380(4)
C18 H18 0.9300
C19 C20 1.363(5)
C19 H19 0.9300
C20 C21 1.362(5)
C20 H20 0.9300
C21 C22 1.386(4)
C21 H21 0.9300
C22 H22 0.9300
C23 H23A 0.9600
C23 H23B 0.9600
C23 H23C 0.9600
C24 H24A 0.9600
C24 H24B 0.9600
C24 H24C 0.9600
C25 H25A 0.9600
C25 H25B 0.9600
C25 H25C 0.9600
C26 H26A 0.9600
C26 H26B 0.9600
C26 H26C 0.9600
C27 H27A 0.9600
C27 H27B 0.9600
C27 H27C 0.9600

loop_
_geom_torsion_atom_site_label_1
_geom_torsion_atom_site_label_2
_geom_torsion_atom_site_label_3
_geom_torsion_atom_site_label_4
_geom_torsion
C8 O1 C1 O2 4.7(4)
C8 O1 C1 C2 -173.9(2)
O2 C1 C2 C7 -16.7(4)
O1 C1 C2 C7 161.9(2)
O2 C1 C2 C3 167.0(3)
O1 C1 C2 C3 -14.4(4)
C7 C2 C3 C4 -0.3(4)
C1 C2 C3 C4 175.9(3)
C2 C3 C4 C5 -1.8(4)
C2 C3 C4 N1 179.0(3)
O3 N1 C4 C3 10.8(4)
O4 N1 C4 C3 -168.9(3)
O3 N1 C4 C5 -168.4(3)
O4 N1 C4 C5 11.9(4)
C3 C4 C5 C6 1.7(4)
N1 C4 C5 C6 -179.2(3)
C4 C5 C6 C7 0.6(5)
C4 C5 C6 N2 -177.5(3)
O5 N2 C6 C5 9.1(5)
O6 N2 C6 C5 -171.7(3)
O5 N2 C6 C7 -169.1(3)
O6 N2 C6 C7 10.2(5)
C5 C6 C7 C2 -2.6(5)
N2 C6 C7 C2 175.5(3)
C3 C2 C7 C6 2.4(4)
C1 C2 C7 C6 -173.9(3)
C1 O1 C8 C17 -87.5(3)
C1 O1 C8 C9 146.5(2)
O1 C8 C9 C23 45.6(3)
C17 C8 C9 C23 -75.3(3)
O1 C8 C9 C24 161.8(2)
C17 C8 C9 C24 41.0(4)
O1 C8 C9 C10 -78.0(3)
C17 C8 C9 C10 161.1(2)
C23 C9 C10 C25 166.5(3)
C24 C9 C10 C25 47.6(3)
C8 C9 C10 C25 -71.3(3)
C23 C9 C10 C11 -70.5(3)
C24 C9 C10 C11 170.5(2)
C8 C9 C10 C11 51.7(3)
C23 C9 C10 C26 50.4(3)
C24 C9 C10 C26 -68.6(3)
C8 C9 C10 C26 172.6(2)
C25 C10 C11 C16 23.0(4)
C26 C10 C11 C16 136.8(3)
C9 C10 C11 C16 -100.4(3)
C25 C10 C11 C12 -155.0(3)
C26 C10 C11 C12 -41.2(4)
C9 C10 C11 C12 81.6(3)
C16 C11 C12 C13 0.6(4)
C10 C11 C12 C13 178.7(3)
C11 C12 C13 C14 -0.8(5)
C27 O7 C14 C13 6.6(4)
C27 O7 C14 C15 -173.6(3)
C12 C13 C14 O7 -179.4(3)
C12 C13 C14 C15 0.8(4)
O7 C14 C15 C16 179.5(3)
C13 C14 C15 C16 -0.6(4)
C14 C15 C16 C11 0.4(5)
C12 C11 C16 C15 -0.4(4)
C10 C11 C16 C15 -178.5(3)
O1 C8 C17 C22 -34.4(3)
C9 C8 C17 C22 85.3(3)
O1 C8 C17 C18 145.3(2)
C9 C8 C17 C18 -95.1(3)
C22 C17 C18 C19 -3.0(4)
C8 C17 C18 C19 177.4(3)
C17 C18 C19 C20 1.0(5)
C18 C19 C20 C21 1.1(5)
C19 C20 C21 C22 -1.2(5)
C18 C17 C22 C21 2.9(4)
C8 C17 C22 C21 -177.5(3)
C20 C21 C22 C17 -0.9(4)
